data_7003756
loop_
_publ_author_name
'Chantler, Victoria L.'
'Chatwin, Sarah L.'
'Jazzar, Rodolphe F. R.'
'Mahon, Mary F.'
'Saker, Olly'
'Whittlesey, Michael K.'

_publ_section_title
;
 Stoichiometric and catalytic reactivity of the N-heterocyclic carbene
 ruthenium hydride complexes [Ru(NHC)(L)(CO)HCl] and
 [Ru(NHC)(L)(CO)H(\h2-BH4)] (L = NHC, PPh3)
;
_journal_issue 19
_journal_name_full 'Dalton Transactions'
_journal_page_first 2603
_journal_page_last 2614
_journal_paper_doi 10.1039/b719373d
_journal_year 2008
_chemical_formula_sum 'C45 H48 N4 O3 Ru'
_chemical_formula_weight 793.94
_chemical_name_systematic
;
?
;
_space_group_IT_number 14
_symmetry_cell_setting monoclinic
_symmetry_space_group_name_Hall '-P 2yab'
_symmetry_space_group_name_H-M 'P 1 21/a 1'
_atom_sites_solution_hydrogens geom
_atom_sites_solution_primary direct
_atom_sites_solution_secondary difmap
_audit_creation_method SHELXL-97
_cell_angle_alpha 90.00
_cell_angle_beta 108.651(1)
_cell_angle_gamma 90.00
_cell_formula_units_Z 4
_cell_length_a 18.7240(1)
_cell_length_b 10.8140(1)
_cell_length_c 20.9130(2)
_cell_measurement_reflns_used 60581
_cell_measurement_temperature 150(2)
_cell_measurement_theta_max 30.034
_cell_measurement_theta_min 2.910
_cell_volume 4012.11(6)
_computing_cell_refinement 'HKL Scalepack (Otwinowski & Minor 1997)'
_computing_data_reduction 'Denzo & Scalepack (Otwinowski & Minor, 1997'
_computing_molecular_graphics 'ORTEX (P.McArdle, 1995)'
_computing_publication_material 'SHELXL-97/2 (Sheldrick,1997)'
_computing_structure_refinement 'SHELXL-97 (Sheldrick, 1997)'
_computing_structure_solution 'SHELXS-97 (Sheldrick, 1990)'
_diffrn_ambient_temperature 150(2)
_diffrn_measured_fraction_theta_full 0.994
_diffrn_measured_fraction_theta_max 0.994
_diffrn_measurement_device_type KappaCCD
_diffrn_measurement_method KappaCCD
_diffrn_radiation_monochromator graphite
_diffrn_radiation_source 'fine-focus sealed tube'
_diffrn_radiation_type MoK\a
_diffrn_radiation_wavelength 0.71073
_diffrn_reflns_av_R_equivalents 0.0479
_diffrn_reflns_av_sigmaI/netI 0.0365
_diffrn_reflns_limit_h_max 26
_diffrn_reflns_limit_h_min -25
_diffrn_reflns_limit_k_max 15
_diffrn_reflns_limit_k_min -13
_diffrn_reflns_limit_l_max 29
_diffrn_reflns_limit_l_min -29
_diffrn_reflns_number 84494
_diffrn_reflns_theta_full 30.03
_diffrn_reflns_theta_max 30.03
_diffrn_reflns_theta_min 3.77
_exptl_absorpt_coefficient_mu 0.435
_exptl_absorpt_correction_T_max 0.90
_exptl_absorpt_correction_T_min 0.87
_exptl_absorpt_correction_type multi-scan
_exptl_absorpt_process_details
;
?
;
_exptl_crystal_colour Yellow
_exptl_crystal_density_diffrn 1.314
_exptl_crystal_density_method 'not measured'
_exptl_crystal_description Block
_exptl_crystal_F_000 1656
_exptl_crystal_size_max 0.25
_exptl_crystal_size_mid 0.25
_exptl_crystal_size_min 0.25
_refine_diff_density_max 1.943
_refine_diff_density_min -0.814
_refine_diff_density_rms 0.077
_refine_ls_extinction_method none
_refine_ls_goodness_of_fit_ref 1.041
_refine_ls_hydrogen_treatment constr
_refine_ls_matrix_type full
_refine_ls_number_parameters 490
_refine_ls_number_reflns 11676
_refine_ls_number_restraints 0
_refine_ls_restrained_S_all 1.041
_refine_ls_R_factor_all 0.0580
_refine_ls_R_factor_gt 0.0399
_refine_ls_shift/su_max 0.001
_refine_ls_shift/su_mean 0.000
_refine_ls_structure_factor_coef Fsqd
_refine_ls_weighting_details 'calc w=1/[\s^2^(Fo^2^)+(0.0525P)^2^+2.7141P] where P=(Fo^2^+2Fc^2^)/3'
_refine_ls_weighting_scheme calc
_refine_ls_wR_factor_gt 0.0981
_refine_ls_wR_factor_ref 0.1075
_reflns_number_gt 9160
_reflns_number_total 11676
_reflns_threshold_expression >2sigma(I)
_cod_data_source_file b719373d.txt
_cod_data_source_block c:\x-ray\helix\h05mkw21\maxus\h05mkw21
_cod_depositor_comments
;
The following automatic conversions were performed:
'_symmetry_cell_setting' value 'Monoclinic' changed to 'monoclinic'
according to '/home/saulius/struct/CIF-dictionaries/cif_core.dic'
dictionary named 'cif_core.dic' version 2.4.1 from
2010-06-29.

'_exptl_absorpt_correction_type' value 'Multi-Scan' changed
to 'multi-scan' according to
'/home/saulius/struct/CIF-dictionaries/cif_core.dic' dictionary named
'cif_core.dic' version 2.4.1 from 2010-06-29.

Automatic conversion script
Id: cif_fix_enum 1527 2010-12-29 10:47:43Z saulius 
;
_cod_original_sg_symbol_H-M P21/a
_cod_database_code 7003756

loop_
_symmetry_equiv_pos_as_xyz
'x, y, z'
'-x+1/2, y+1/2, -z'
'-x, -y, -z'
'x-1/2, -y-1/2, z'

loop_
_atom_site_label
_atom_site_type_symbol
_atom_site_fract_x
_atom_site_fract_y
_atom_site_fract_z
_atom_site_U_iso_or_equiv
_atom_site_adp_type
_atom_site_occupancy
_atom_site_symmetry_multiplicity
_atom_site_calc_flag
_atom_site_refinement_flags
_atom_site_disorder_assembly
_atom_site_disorder_group
Ru1 Ru 0.445259(8) 0.417288(13) 0.753812(8) 0.02290(6) Uani 1 1 d . . .
O1 O 0.53588(14) 0.1789(2) 0.80490(13) 0.0712(6) Uani 1 1 d . . .
O2 O 0.49293(12) 0.6102(2) 0.86754(11) 0.0598(6) Uani 1 1 d . . .
O3 O 0.32682(11) 0.5292(2) 0.63110(12) 0.0661(6) Uani 1 1 d . . .
N1 N 0.53986(9) 0.41053(14) 0.65479(8) 0.0232(3) Uani 1 1 d . . .
N2 N 0.59546(9) 0.52905(15) 0.73781(8) 0.0253(3) Uani 1 1 d . . .
N3 N 0.31056(10) 0.41343(16) 0.81500(9) 0.0287(3) Uani 1 1 d . . .
N4 N 0.30367(9) 0.25894(16) 0.74951(8) 0.0292(3) Uani 1 1 d . . .
C1 C 0.49937(16) 0.2639(2) 0.78486(17) 0.0518(7) Uani 1 1 d . . .
C2 C 0.47526(13) 0.5380(2) 0.82523(13) 0.0385(5) Uani 1 1 d . . .
C3 C 0.37257(13) 0.4833(3) 0.67565(13) 0.0448(6) Uani 1 1 d . . .
C4 C 0.53187(10) 0.45851(17) 0.71288(9) 0.0232(4) Uani 1 1 d . . .
C5 C 0.60601(11) 0.45016(19) 0.64484(10) 0.0271(4) Uani 1 1 d . . .
H5 H 0.6232 0.4287 0.6082 0.032 Uiso 1 1 calc R . .
C6 C 0.64116(11) 0.52436(19) 0.69673(11) 0.0287(4) Uani 1 1 d . . .
H6 H 0.6879 0.5655 0.7040 0.034 Uiso 1 1 calc R . .
C7 C 0.48542(11) 0.3423(2) 0.60174(10) 0.0287(4) Uani 1 1 d . . .
C8 C 0.49123(13) 0.2139(2) 0.59855(12) 0.0372(5) Uani 1 1 d . . .
C9 C 0.44267(16) 0.1547(2) 0.54165(14) 0.0471(6) Uani 1 1 d . . .
H9 H 0.4459 0.0675 0.5380 0.057 Uiso 1 1 calc R . .
C10 C 0.39044(15) 0.2182(3) 0.49079(13) 0.0503(7) Uani 1 1 d . . .
C11 C 0.38646(13) 0.3456(3) 0.49560(12) 0.0427(6) Uani 1 1 d . . .
H11 H 0.3499 0.3896 0.4610 0.051 Uiso 1 1 calc R . .
C12 C 0.43465(12) 0.4110(2) 0.54984(11) 0.0325(4) Uani 1 1 d . . .
C13 C 0.54705(18) 0.1408(2) 0.65241(16) 0.0538(7) Uani 1 1 d . . .
H13A H 0.5930 0.1898 0.6715 0.081 Uiso 1 1 calc R . .
H13B H 0.5593 0.0644 0.6330 0.081 Uiso 1 1 calc R . .
H13C H 0.5255 0.1205 0.6881 0.081 Uiso 1 1 calc R . .
C14 C 0.3387(2) 0.1505(4) 0.42999(17) 0.0756(11) Uani 1 1 d . . .
H14A H 0.3634 0.0747 0.4223 0.113 Uiso 1 1 calc R . .
H14B H 0.3277 0.2038 0.3901 0.113 Uiso 1 1 calc R . .
H14C H 0.2915 0.1293 0.4384 0.113 Uiso 1 1 calc R . .
C15 C 0.43420(14) 0.5497(2) 0.54946(12) 0.0384(5) Uani 1 1 d . . .
H15A H 0.4701 0.5800 0.5277 0.058 Uiso 1 1 calc R . .
H15B H 0.4487 0.5803 0.5960 0.058 Uiso 1 1 calc R . .
H15C H 0.3835 0.5794 0.5244 0.058 Uiso 1 1 calc R . .
C16 C 0.61078(12) 0.6183(2) 0.79195(11) 0.0324(4) Uani 1 1 d . . .
C17 C 0.65392(13) 0.5842(2) 0.85713(13) 0.0416(6) Uani 1 1 d . . .
C18 C 0.67093(15) 0.6779(3) 0.90595(14) 0.0575(8) Uani 1 1 d . . .
H18 H 0.7001 0.6578 0.9509 0.069 Uiso 1 1 calc R . .
C19 C 0.64690(18) 0.7980(3) 0.89116(18) 0.0627(9) Uani 1 1 d . . .
C20 C 0.60342(18) 0.8267(3) 0.82650(18) 0.0584(8) Uani 1 1 d . . .
H20 H 0.5856 0.9090 0.8165 0.070 Uiso 1 1 calc R . .
C21 C 0.58464(14) 0.7382(2) 0.77493(14) 0.0424(6) Uani 1 1 d . . .
C22 C 0.67992(16) 0.4540(3) 0.87495(13) 0.0532(7) Uani 1 1 d . . .
H22A H 0.6386 0.3968 0.8534 0.080 Uiso 1 1 calc R . .
H22B H 0.6953 0.4435 0.9240 0.080 Uiso 1 1 calc R . .
H22C H 0.7228 0.4365 0.8591 0.080 Uiso 1 1 calc R . .
C23 C 0.6689(3) 0.8972(4) 0.9449(2) 0.0935(15) Uani 1 1 d . . .
H23A H 0.6714 0.8614 0.9886 0.140 Uiso 1 1 calc R . .
H23B H 0.6312 0.9634 0.9334 0.140 Uiso 1 1 calc R . .
H23C H 0.7182 0.9311 0.9474 0.140 Uiso 1 1 calc R . .
C24 C 0.53703(18) 0.7704(2) 0.70482(16) 0.0558(7) Uani 1 1 d . . .
H24A H 0.5645 0.7508 0.6733 0.084 Uiso 1 1 calc R . .
H24B H 0.5253 0.8589 0.7023 0.084 Uiso 1 1 calc R . .
H24C H 0.4901 0.7226 0.6928 0.084 Uiso 1 1 calc R . .
C25 C 0.34943(11) 0.35725(18) 0.77768(10) 0.0252(4) Uani 1 1 d . . .
C26 C 0.24308(12) 0.3534(2) 0.80934(12) 0.0376(5) Uani 1 1 d . . .
H26 H 0.2070 0.3765 0.8304 0.045 Uiso 1 1 calc R . .
C27 C 0.23895(12) 0.2568(2) 0.76831(12) 0.0368(5) Uani 1 1 d . . .
H27 H 0.1993 0.1979 0.7547 0.044 Uiso 1 1 calc R . .
C28 C 0.33604(12) 0.5129(2) 0.86246(12) 0.0329(4) Uani 1 1 d . . .
C29 C 0.37726(14) 0.4819(2) 0.92863(12) 0.0390(5) Uani 1 1 d . . .
C30 C 0.39865(18) 0.5778(3) 0.97587(16) 0.0526(7) Uani 1 1 d . . .
H30 H 0.4270 0.5592 1.0213 0.063 Uiso 1 1 calc R . .
C31 C 0.37935(18) 0.6988(3) 0.95761(19) 0.0608(8) Uani 1 1 d . . .
C32 C 0.33823(17) 0.7250(2) 0.8915(2) 0.0593(9) Uani 1 1 d . . .
H32 H 0.3252 0.8086 0.8791 0.071 Uiso 1 1 calc R . .
C33 C 0.31504(14) 0.6337(2) 0.84210(15) 0.0437(6) Uani 1 1 d . . .
C34 C 0.40037(17) 0.3507(2) 0.94799(13) 0.0488(6) Uani 1 1 d . . .
H34A H 0.3555 0.2979 0.9366 0.073 Uiso 1 1 calc R . .
H34B H 0.4268 0.3462 0.9966 0.073 Uiso 1 1 calc R . .
H34C H 0.4339 0.3222 0.9234 0.073 Uiso 1 1 calc R . .
C35 C 0.4026(3) 0.8015(4) 1.0094(3) 0.1010(16) Uani 1 1 d . . .
H35A H 0.3935 0.8818 0.9865 0.152 Uiso 1 1 calc R . .
H35B H 0.4563 0.7934 1.0349 0.152 Uiso 1 1 calc R . .
H35C H 0.3730 0.7959 1.0404 0.152 Uiso 1 1 calc R . .
C36 C 0.27086(18) 0.6636(3) 0.77020(18) 0.0635(9) Uani 1 1 d . . .
H36A H 0.3000 0.6396 0.7408 0.095 Uiso 1 1 calc R . .
H36B H 0.2606 0.7525 0.7658 0.095 Uiso 1 1 calc R . .
H36C H 0.2231 0.6180 0.7571 0.095 Uiso 1 1 calc R . .
C37 C 0.31792(12) 0.1597(2) 0.70923(11) 0.0324(4) Uani 1 1 d . . .
C38 C 0.28632(13) 0.1639(2) 0.63911(12) 0.0388(5) Uani 1 1 d . . .
C39 C 0.29628(16) 0.0609(3) 0.60300(15) 0.0516(7) Uani 1 1 d . . .
H39 H 0.2759 0.0622 0.5552 0.062 Uiso 1 1 calc R . .
C40 C 0.33451(16) -0.0426(3) 0.63391(17) 0.0564(8) Uani 1 1 d . . .
C41 C 0.36321(16) -0.0454(2) 0.70359(17) 0.0516(7) Uani 1 1 d . . .
H41 H 0.3889 -0.1173 0.7253 0.062 Uiso 1 1 calc R . .
C42 C 0.35540(14) 0.0550(2) 0.74290(14) 0.0401(5) Uani 1 1 d . . .
C43 C 0.24313(16) 0.2725(3) 0.60301(13) 0.0526(7) Uani 1 1 d . . .
H43A H 0.2258 0.3220 0.6345 0.079 Uiso 1 1 calc R . .
H43B H 0.1995 0.2439 0.5659 0.079 Uiso 1 1 calc R . .
H43C H 0.2756 0.3232 0.5849 0.079 Uiso 1 1 calc R . .
C44 C 0.3454(2) -0.1522(4) 0.5918(2) 0.0860(13) Uani 1 1 d . . .
H44A H 0.3056 -0.1515 0.5479 0.129 Uiso 1 1 calc R . .
H44B H 0.3428 -0.2294 0.6155 0.129 Uiso 1 1 calc R . .
H44C H 0.3947 -0.1458 0.5851 0.129 Uiso 1 1 calc R . .
C45 C 0.38396(17) 0.0476(3) 0.81866(15) 0.0498(6) Uani 1 1 d . . .
H45A H 0.4146 0.1207 0.8369 0.075 Uiso 1 1 calc R . .
H45B H 0.4148 -0.0270 0.8325 0.075 Uiso 1 1 calc R . .
H45C H 0.3411 0.0442 0.8359 0.075 Uiso 1 1 calc R . .

loop_
_atom_site_aniso_label
_atom_site_aniso_U_11
_atom_site_aniso_U_22
_atom_site_aniso_U_33
_atom_site_aniso_U_23
_atom_site_aniso_U_13
_atom_site_aniso_U_12
Ru1 0.02138(8) 0.02323(8) 0.02637(9) -0.00130(6) 0.01084(6) -0.00078(5)
O1 0.0715(15) 0.0623(14) 0.0860(16) 0.0259(12) 0.0340(13) 0.0227(12)
O2 0.0547(12) 0.0722(13) 0.0670(13) -0.0383(11) 0.0397(10) -0.0263(10)
O3 0.0408(11) 0.0867(16) 0.0713(14) 0.0384(13) 0.0187(10) 0.0154(10)
N1 0.0214(7) 0.0253(8) 0.0240(8) -0.0017(6) 0.0086(6) -0.0007(6)
N2 0.0222(8) 0.0280(8) 0.0276(8) -0.0054(7) 0.0105(6) -0.0036(6)
N3 0.0257(8) 0.0316(9) 0.0326(9) -0.0016(7) 0.0147(7) -0.0017(6)
N4 0.0273(8) 0.0325(9) 0.0310(9) -0.0022(7) 0.0137(7) -0.0054(7)
C1 0.0527(15) 0.0344(12) 0.087(2) 0.0127(13) 0.0480(15) 0.0042(11)
C2 0.0337(11) 0.0454(12) 0.0443(13) -0.0094(11) 0.0237(10) -0.0089(10)
C3 0.0279(11) 0.0632(16) 0.0463(14) 0.0156(12) 0.0163(10) 0.0004(10)
C4 0.0235(9) 0.0212(8) 0.0253(9) 0.0005(7) 0.0084(7) 0.0010(7)
C5 0.0244(9) 0.0334(10) 0.0268(9) -0.0009(8) 0.0129(8) -0.0006(7)
C6 0.0223(9) 0.0332(10) 0.0339(10) -0.0042(8) 0.0135(8) -0.0031(7)
C7 0.0259(9) 0.0362(11) 0.0254(9) -0.0065(8) 0.0101(8) -0.0055(8)
C8 0.0399(12) 0.0351(11) 0.0405(12) -0.0093(9) 0.0182(10) -0.0081(9)
C9 0.0529(15) 0.0430(13) 0.0520(15) -0.0196(11) 0.0261(12) -0.0184(11)
C10 0.0403(13) 0.0759(19) 0.0368(13) -0.0201(13) 0.0153(11) -0.0243(13)
C11 0.0294(11) 0.0681(17) 0.0292(11) -0.0057(11) 0.0072(9) -0.0097(11)
C12 0.0269(10) 0.0466(12) 0.0254(10) -0.0033(9) 0.0106(8) -0.0025(8)
C13 0.0667(18) 0.0285(12) 0.0636(18) -0.0026(11) 0.0171(14) 0.0044(11)
C14 0.068(2) 0.100(3) 0.0530(18) -0.0352(18) 0.0117(16) -0.038(2)
C15 0.0358(12) 0.0471(13) 0.0317(11) 0.0050(10) 0.0102(9) 0.0076(10)
C16 0.0265(10) 0.0361(10) 0.0388(11) -0.0153(9) 0.0165(9) -0.0093(8)
C17 0.0248(10) 0.0630(16) 0.0385(12) -0.0203(11) 0.0123(9) -0.0059(10)
C18 0.0343(13) 0.094(2) 0.0462(15) -0.0380(15) 0.0157(11) -0.0173(14)
C19 0.0559(17) 0.069(2) 0.076(2) -0.0477(17) 0.0394(16) -0.0309(15)
C20 0.0650(18) 0.0412(14) 0.087(2) -0.0303(15) 0.0495(18) -0.0214(13)
C21 0.0443(13) 0.0320(11) 0.0612(16) -0.0147(11) 0.0313(12) -0.0125(10)
C22 0.0414(14) 0.082(2) 0.0316(12) -0.0085(13) 0.0051(10) 0.0171(13)
C23 0.093(3) 0.097(3) 0.107(3) -0.077(3) 0.055(3) -0.046(2)
C24 0.0696(19) 0.0311(13) 0.073(2) 0.0032(12) 0.0312(16) 0.0065(12)
C25 0.0255(9) 0.0263(9) 0.0256(9) 0.0029(7) 0.0106(7) -0.0003(7)
C26 0.0307(11) 0.0476(13) 0.0417(12) -0.0041(10) 0.0217(10) -0.0057(9)
C27 0.0318(11) 0.0441(12) 0.0397(12) -0.0051(10) 0.0188(9) -0.0111(9)
C28 0.0343(11) 0.0288(10) 0.0442(12) -0.0050(9) 0.0245(10) -0.0012(8)
C29 0.0457(13) 0.0384(12) 0.0402(12) -0.0093(10) 0.0241(10) -0.0062(10)
C30 0.0589(17) 0.0562(17) 0.0514(16) -0.0233(13) 0.0300(14) -0.0102(13)
C31 0.0593(18) 0.0483(16) 0.089(2) -0.0332(16) 0.0432(18) -0.0093(13)
C32 0.0579(17) 0.0300(12) 0.109(3) -0.0102(14) 0.0539(19) 0.0034(11)
C33 0.0386(12) 0.0345(12) 0.0699(17) 0.0014(11) 0.0341(12) 0.0060(9)
C34 0.0683(18) 0.0445(14) 0.0321(12) 0.0018(10) 0.0138(12) -0.0028(12)
C35 0.101(3) 0.072(2) 0.143(4) -0.070(3) 0.056(3) -0.017(2)
C36 0.0543(17) 0.0529(17) 0.090(2) 0.0274(16) 0.0330(17) 0.0245(14)
C37 0.0312(10) 0.0320(10) 0.0383(11) -0.0085(9) 0.0170(9) -0.0103(8)
C38 0.0326(11) 0.0490(13) 0.0383(12) -0.0084(10) 0.0161(9) -0.0144(10)
C39 0.0432(14) 0.0684(18) 0.0472(15) -0.0272(13) 0.0203(12) -0.0222(13)
C40 0.0444(15) 0.0519(16) 0.079(2) -0.0349(15) 0.0286(15) -0.0166(12)
C41 0.0458(15) 0.0348(12) 0.079(2) -0.0136(13) 0.0263(14) -0.0085(11)
C42 0.0361(12) 0.0339(11) 0.0539(15) -0.0046(10) 0.0196(11) -0.0096(9)
C43 0.0511(15) 0.0701(19) 0.0339(13) 0.0016(12) 0.0097(11) -0.0081(13)
C44 0.077(2) 0.074(2) 0.111(3) -0.060(2) 0.036(2) -0.0142(19)
C45 0.0552(16) 0.0387(13) 0.0567(16) 0.0104(12) 0.0194(13) -0.0004(11)

loop_
_atom_type_symbol
_atom_type_description
_atom_type_scat_dispersion_real
_atom_type_scat_dispersion_imag
_atom_type_scat_source
C C 0.0033 0.0016 'International Tables Vol C Tables 4.2.6.8 and 6.1.1.4'
H H 0.0000 0.0000 'International Tables Vol C Tables 4.2.6.8 and 6.1.1.4'
O O 0.0106 0.0060 'International Tables Vol C Tables 4.2.6.8 and 6.1.1.4'
N N 0.0061 0.0033 'International Tables Vol C Tables 4.2.6.8 and 6.1.1.4'
Ru Ru -1.2594 0.8363 'International Tables Vol C Tables 4.2.6.8 and 6.1.1.4'

loop_
_geom_angle_atom_site_label_1
_geom_angle_atom_site_label_2
_geom_angle_atom_site_label_3
_geom_angle
_geom_angle_site_symmetry_1
_geom_angle_site_symmetry_3
_geom_angle_publ_flag
C3 Ru1 C2 111.32(12) . . ?
C3 Ru1 C1 139.56(14) . . ?
C2 Ru1 C1 109.12(13) . . ?
C3 Ru1 C4 90.21(9) . . ?
C2 Ru1 C4 95.74(8) . . ?
C1 Ru1 C4 85.97(9) . . ?
C3 Ru1 C25 83.67(9) . . ?
C2 Ru1 C25 94.82(8) . . ?
C1 Ru1 C25 92.87(9) . . ?
C4 Ru1 C25 169.16(7) . . ?
C4 N1 C5 111.79(16) . . ?
C4 N1 C7 128.49(16) . . ?
C5 N1 C7 119.11(16) . . ?
C4 N2 C6 112.06(16) . . ?
C4 N2 C16 126.94(16) . . ?
C6 N2 C16 120.01(16) . . ?
C25 N3 C26 112.25(17) . . ?
C25 N3 C28 127.34(17) . . ?
C26 N3 C28 119.97(17) . . ?
C25 N4 C27 111.87(17) . . ?
C25 N4 C37 128.32(16) . . ?
C27 N4 C37 119.65(17) . . ?
O1 C1 Ru1 174.9(3) . . ?
O2 C2 Ru1 179.7(3) . . ?
O3 C3 Ru1 175.1(3) . . ?
N2 C4 N1 102.70(15) . . ?
N2 C4 Ru1 130.63(14) . . ?
N1 C4 Ru1 126.50(13) . . ?
C6 C5 N1 107.10(17) . . ?
C5 C6 N2 106.34(17) . . ?
C8 C7 C12 122.2(2) . . ?
C8 C7 N1 119.86(19) . . ?
C12 C7 N1 117.35(18) . . ?
C7 C8 C9 117.1(2) . . ?
C7 C8 C13 122.4(2) . . ?
C9 C8 C13 120.4(2) . . ?
C10 C9 C8 122.5(2) . . ?
C9 C10 C11 118.8(2) . . ?
C9 C10 C14 120.8(3) . . ?
C11 C10 C14 120.4(3) . . ?
C10 C11 C12 121.8(2) . . ?
C11 C12 C7 117.5(2) . . ?
C11 C12 C15 120.1(2) . . ?
C7 C12 C15 122.3(2) . . ?
C21 C16 C17 122.9(2) . . ?
C21 C16 N2 117.2(2) . . ?
C17 C16 N2 119.9(2) . . ?
C16 C17 C18 116.6(3) . . ?
C16 C17 C22 122.2(2) . . ?
C18 C17 C22 121.2(3) . . ?
C19 C18 C17 122.5(3) . . ?
C20 C19 C18 118.9(2) . . ?
C20 C19 C23 120.4(4) . . ?
C18 C19 C23 120.7(4) . . ?
C19 C20 C21 121.9(3) . . ?
C16 C21 C20 117.3(3) . . ?
C16 C21 C24 121.3(2) . . ?
C20 C21 C24 121.4(3) . . ?
N3 C25 N4 102.45(16) . . ?
N3 C25 Ru1 130.19(14) . . ?
N4 C25 Ru1 126.64(14) . . ?
C27 C26 N3 106.46(19) . . ?
C26 C27 N4 106.96(19) . . ?
C33 C28 C29 122.9(2) . . ?
C33 C28 N3 119.5(2) . . ?
C29 C28 N3 117.49(19) . . ?
C28 C29 C30 117.7(2) . . ?
C28 C29 C34 121.1(2) . . ?
C30 C29 C34 121.2(2) . . ?
C31 C30 C29 121.2(3) . . ?
C30 C31 C32 119.0(3) . . ?
C30 C31 C35 120.5(4) . . ?
C32 C31 C35 120.4(3) . . ?
C31 C32 C33 122.6(3) . . ?
C28 C33 C32 116.6(3) . . ?
C28 C33 C36 121.3(2) . . ?
C32 C33 C36 122.1(3) . . ?
C38 C37 C42 122.1(2) . . ?
C38 C37 N4 119.7(2) . . ?
C42 C37 N4 117.8(2) . . ?
C39 C38 C37 117.3(3) . . ?
C39 C38 C43 120.1(2) . . ?
C37 C38 C43 122.5(2) . . ?
C40 C39 C38 122.5(3) . . ?
C39 C40 C41 118.8(2) . . ?
C39 C40 C44 120.4(3) . . ?
C41 C40 C44 120.8(3) . . ?
C40 C41 C42 121.7(3) . . ?
C41 C42 C37 117.6(3) . . ?
C41 C42 C45 120.7(3) . . ?
C37 C42 C45 121.7(2) . . ?

loop_
_geom_bond_atom_site_label_1
_geom_bond_atom_site_label_2
_geom_bond_distance
_geom_bond_site_symmetry_2
_geom_bond_publ_flag
Ru1 C3 1.900(3) . ?
Ru1 C2 1.927(2) . ?
Ru1 C1 1.944(3) . ?
Ru1 C4 2.1093(19) . ?
Ru1 C25 2.1125(19) . ?
O1 C1 1.141(3) . ?
O2 C2 1.147(3) . ?
O3 C3 1.157(3) . ?
N1 C4 1.372(2) . ?
N1 C5 1.388(2) . ?
N1 C7 1.446(2) . ?
N2 C4 1.369(2) . ?
N2 C6 1.394(2) . ?
N2 C16 1.445(3) . ?
N3 C25 1.368(3) . ?
N3 C26 1.391(3) . ?
N3 C28 1.438(3) . ?
N4 C25 1.374(3) . ?
N4 C27 1.389(3) . ?
N4 C37 1.441(3) . ?
C5 C6 1.341(3) . ?
C7 C8 1.395(3) . ?
C7 C12 1.405(3) . ?
C8 C9 1.400(3) . ?
C8 C13 1.494(4) . ?
C9 C10 1.376(4) . ?
C10 C11 1.384(4) . ?
C10 C14 1.518(4) . ?
C11 C12 1.395(3) . ?
C12 C15 1.500(3) . ?
C16 C21 1.392(3) . ?
C16 C17 1.393(3) . ?
C17 C18 1.401(3) . ?
C17 C22 1.498(4) . ?
C18 C19 1.377(5) . ?
C19 C20 1.372(5) . ?
C19 C23 1.512(4) . ?
C20 C21 1.400(3) . ?
C21 C24 1.493(4) . ?
C26 C27 1.339(3) . ?
C28 C33 1.391(3) . ?
C28 C29 1.393(3) . ?
C29 C30 1.400(3) . ?
C29 C34 1.501(4) . ?
C30 C31 1.379(5) . ?
C31 C32 1.380(5) . ?
C31 C35 1.515(4) . ?
C32 C33 1.394(4) . ?
C33 C36 1.501(4) . ?
C37 C38 1.395(3) . ?
C37 C42 1.398(3) . ?
C38 C39 1.391(4) . ?
C38 C43 1.488(4) . ?
C39 C40 1.373(5) . ?
C40 C41 1.383(5) . ?
C40 C44 1.528(4) . ?
C41 C42 1.397(4) . ?
C42 C45 1.504(4) . ?
